data_1554321
loop_
_publ_author_name
'Zhang, Xiying'
'Liu, Xiaohua'
'Zhang, Jianlin'
'Zhang, Dong'
'Lin, Lili'
'Feng, Xiaoming'

_publ_section_title
;
 Enantioselective [3 + 2] cycloaddition and rearrangement of thiazolium
 salts to synthesize thiazole and 1,4-thiazine derivatives
;
_journal_issue 13
_journal_name_full 'Organic Chemistry Frontiers'
_journal_page_first 2126
_journal_paper_doi 10.1039/C8QO00370J
_journal_volume 5
_journal_year 2018
_chemical_absolute_configuration rmad
_chemical_formula_moiety 'C38 H28 N2 O4 S'
_chemical_formula_sum 'C38 H28 N2 O4 S'
_chemical_formula_weight 608.68
_space_group_crystal_system monoclinic
_space_group_IT_number 5
_space_group_name_Hall 'C 2y'
_space_group_name_H-M_alt 'C 1 2 1'
_atom_sites_solution_hydrogens geom
_atom_sites_solution_primary dual
_audit_creation_date 2017-07-13
_audit_creation_method
;
Olex2 1.2
(compiled 2017.03.28 svn.r3405 for OlexSys, GUI svn.r5337)
;
_audit_update_record
;
2017-11-29 deposited with the CCDC.
2018-05-28 downloaded from the CCDC.
;
_cell_angle_alpha 90
_cell_angle_beta 102.279(9)
_cell_angle_gamma 90
_cell_formula_units_Z 4
_cell_length_a 14.8962(11)
_cell_length_b 11.3205(8)
_cell_length_c 20.153(2)
_cell_measurement_reflns_used 2450
_cell_measurement_temperature 293(2)
_cell_measurement_theta_max 27.0690
_cell_measurement_theta_min 3.7130
_cell_volume 3320.7(5)
_computing_cell_refinement
;
CrysAlisPro, Agilent Technologies,
Version 1.171.37.35 (release 13-08-2014 CrysAlis171 .NET)
(compiled Aug 13 2014,18:06:01)
;
_computing_data_collection
;
CrysAlisPro, Agilent Technologies,
Version 1.171.37.35 (release 13-08-2014 CrysAlis171 .NET)
(compiled Aug 13 2014,18:06:01)
;
_computing_data_reduction
;
CrysAlisPro, Agilent Technologies,
Version 1.171.37.35 (release 13-08-2014 CrysAlis171 .NET)
(compiled Aug 13 2014,18:06:01)
;
_computing_molecular_graphics 'Olex2 (Dolomanov et al., 2009)'
_computing_publication_material 'Olex2 (Dolomanov et al., 2009)'
_computing_structure_refinement 'ShelXL (Sheldrick, 2015)'
_computing_structure_solution 'ShelXT (Sheldrick, 2015)'
_diffrn_ambient_temperature 293.15
_diffrn_detector 'CCD plate'
_diffrn_detector_area_resol_mean 16.0874
_diffrn_detector_type Eos
_diffrn_measured_fraction_theta_full 0.974
_diffrn_measured_fraction_theta_max 0.964
_diffrn_measurement_details
;
#__ type_ start__ end____ width___ exp.time_
  1 omega   32.00   57.60   0.8000   17.5000
omega____ theta____ kappa____ phi______ frames
    -      -14.9669 -178.0000   60.0000 32

#__ type_ start__ end____ width___ exp.time_
  2 omega   12.00   52.00   0.8000   17.5000
omega____ theta____ kappa____ phi______ frames
    -      -14.9669   57.0000   60.0000 50

#__ type_ start__ end____ width___ exp.time_
  3 omega  -78.00   10.00   0.8000   17.5000
omega____ theta____ kappa____ phi______ frames
    -      -14.9669  -19.0000  150.0000 110

#__ type_ start__ end____ width___ exp.time_
  4 omega  -80.00    0.00   0.8000   17.5000
omega____ theta____ kappa____ phi______ frames
    -      -14.9669  -57.0000  -90.0000 100
;
_diffrn_measurement_device 'four-circle diffractometer'
_diffrn_measurement_device_type 'Xcalibur, Eos'
_diffrn_measurement_method '\w scans'
_diffrn_orient_matrix_UB_11 -0.0319498000
_diffrn_orient_matrix_UB_12 0.0060922000
_diffrn_orient_matrix_UB_13 -0.0313602000
_diffrn_orient_matrix_UB_21 -0.0356431000
_diffrn_orient_matrix_UB_22 -0.0207765000
_diffrn_orient_matrix_UB_23 0.0154247000
_diffrn_orient_matrix_UB_31 -0.0092058000
_diffrn_orient_matrix_UB_32 0.0587686000
_diffrn_orient_matrix_UB_33 0.0087117000
_diffrn_radiation_monochromator graphite
_diffrn_radiation_probe x-ray
_diffrn_radiation_type MoK\a
_diffrn_radiation_wavelength 0.71073
_diffrn_reflns_av_R_equivalents 0.0206
_diffrn_reflns_av_unetI/netI 0.0354
_diffrn_reflns_Laue_measured_fraction_full 0.974
_diffrn_reflns_Laue_measured_fraction_max 0.964
_diffrn_reflns_limit_h_max 13
_diffrn_reflns_limit_h_min -18
_diffrn_reflns_limit_k_max 8
_diffrn_reflns_limit_k_min -14
_diffrn_reflns_limit_l_max 24
_diffrn_reflns_limit_l_min -21
_diffrn_reflns_number 8439
_diffrn_reflns_point_group_measured_fraction_full 0.729
_diffrn_reflns_point_group_measured_fraction_max 0.707
_diffrn_reflns_theta_full 25.242
_diffrn_reflns_theta_max 26.500
_diffrn_reflns_theta_min 3.107
_diffrn_source 'Enhance (Mo) X-ray Source'
_exptl_absorpt_coefficient_mu 0.139
_exptl_absorpt_correction_T_max 1.00000
_exptl_absorpt_correction_T_min 0.83304
_exptl_absorpt_correction_type multi-scan
_exptl_absorpt_process_details
;
CrysAlisPro, Agilent Technologies,
Version 1.171.37.35 (release 13-08-2014 CrysAlis171 .NET)
(compiled Aug 13 2014,18:06:01)
Empirical absorption correction using spherical harmonics,
 implemented in SCALE3 ABSPACK scaling algorithm.
;
_exptl_crystal_colour 'clear light colourless'
_exptl_crystal_colour_lustre clear
_exptl_crystal_colour_modifier light
_exptl_crystal_colour_primary colourless
_exptl_crystal_density_diffrn 1.218
_exptl_crystal_density_method 'not measured'
_exptl_crystal_description block
_exptl_crystal_F_000 1272
_exptl_crystal_size_max 0.4
_exptl_crystal_size_mid 0.15
_exptl_crystal_size_min 0.15
_refine_diff_density_max 0.251
_refine_diff_density_min -0.250
_refine_diff_density_rms 0.033
_refine_ls_abs_structure_details
;
 Flack x determined using 1012 quotients [(I+)-(I-)]/[(I+)+(I-)]
 (Parsons, Flack and Wagner, Acta Cryst. B69 (2013) 249-259).
;
_refine_ls_abs_structure_Flack 0.03(5)
_refine_ls_extinction_method none
_refine_ls_goodness_of_fit_ref 1.052
_refine_ls_hydrogen_treatment constr
_refine_ls_matrix_type full
_refine_ls_number_parameters 406
_refine_ls_number_reflns 4866
_refine_ls_number_restraints 1
_refine_ls_restrained_S_all 1.052
_refine_ls_R_factor_all 0.0546
_refine_ls_R_factor_gt 0.0441
_refine_ls_shift/su_max 0.001
_refine_ls_shift/su_mean 0.000
_refine_ls_structure_factor_coef Fsqd
_refine_ls_weighting_details 'w=1/[\s^2^(Fo^2^)+(0.0640P)^2^+0.0320P] where P=(Fo^2^+2Fc^2^)/3'
_refine_ls_weighting_scheme calc
_refine_ls_wR_factor_gt 0.1095
_refine_ls_wR_factor_ref 0.1153
_reflns_Friedel_coverage 0.392
_reflns_Friedel_fraction_full 0.457
_reflns_Friedel_fraction_max 0.420
_reflns_number_gt 3997
_reflns_number_total 4866
_reflns_threshold_expression 'I > 2\s(I)'
_cod_data_source_file c8qo00370j2.cif
_cod_data_source_block 170223_s1_zxy
_cod_original_cell_volume 3320.6(5)
_cod_database_code 1554321
_shelx_shelxl_version_number 2016/6
_chemical_oxdiff_formula c12h12n2o3s1
_shelx_space_group_comment
;
The symmetry employed for this shelxl refinement is uniquely defined
by the following loop, which should always be used as a source of
symmetry information in preference to the above space-group names.
They are only intended as comments.
;
_shelx_estimated_absorpt_t_max 0.979
_shelx_estimated_absorpt_t_min 0.946
_reflns_odcompleteness_completeness 96.90
_reflns_odcompleteness_iscentric 1
_reflns_odcompleteness_theta 26.32
_olex2_refinement_description
;
1. Fixed Uiso
 At 1.2 times of:
  All C(H) groups, All C(H,H) groups
2.a Ternary CH refined with riding coordinates:
 C009(H009), C00L(H00L), C00P(H00P)
2.b Secondary CH2 refined with riding coordinates:
 C012(H01A,H01B)
2.c Aromatic/amide H refined with riding coordinates:
 C00F(H00F), C00G(H00G), C00I(H00I), C00M(H00M), C00N(H00N), C00O(H00O),
 C00Q(H00Q), C00R(H00R), C00S(H00S), C00T(H00T), C00V(H00V), C00W(H00W),
 C00X(H00X), C00Y(H00Y), C00Z(H00Z), C010(H010), C011(H011), C013(H013),
 C015(H015), C1(H1), C2(H2), C3(H3), C0AA(H0AA)
;
_olex2_submission_special_instructions 'No special instructions were received'

loop_
_space_group_symop_operation_xyz
'x, y, z'
'-x, y, -z'
'x+1/2, y+1/2, z'
'-x+1/2, y+1/2, -z'

loop_
_atom_site_label
_atom_site_type_symbol
_atom_site_fract_x
_atom_site_fract_y
_atom_site_fract_z
_atom_site_U_iso_or_equiv
_atom_site_adp_type
_atom_site_occupancy
_atom_site_site_symmetry_order
_atom_site_calc_flag
_atom_site_refinement_flags_posn
S001 S 0.49179(9) 0.76768(11) 0.32092(6) 0.0838(4) Uani 1 1 d .
O002 O 0.65769(16) 0.7596(2) 0.16137(13) 0.0584(6) Uani 1 1 d .
O003 O 0.50747(17) 0.3662(2) 0.09098(13) 0.0557(6) Uani 1 1 d .
O004 O 0.50757(19) 0.6269(3) 0.30650(13) 0.0657(7) Uani 1 1 d .
O005 O 0.74714(16) 0.4993(3) 0.31294(13) 0.0613(7) Uani 1 1 d .
N006 N 0.51183(17) 0.6422(2) 0.19082(14) 0.0416(6) Uani 1 1 d .
C007 C 0.61637(19) 0.2528(3) 0.16665(16) 0.0367(7) Uani 1 1 d .
C008 C 0.6324(2) 0.6753(3) 0.12437(17) 0.0392(7) Uani 1 1 d .
C009 C 0.5590(2) 0.5924(3) 0.14156(16) 0.0378(7) Uani 1 1 d .
H009 H 0.514575 0.570925 0.100087 0.045 Uiso 1 1 calc R
N00A N 0.6498(2) 0.3614(3) 0.34249(15) 0.0563(8) Uani 1 1 d .
C00B C 0.6749(2) 0.6487(3) 0.06608(17) 0.0420(7) Uani 1 1 d .
C00C C 0.5878(2) 0.4819(3) 0.25059(16) 0.0389(7) Uani 1 1 d .
C00D C 0.4665(2) 0.7514(3) 0.18152(19) 0.0461(8) Uani 1 1 d .
C00E C 0.5714(2) 0.3649(3) 0.13980(16) 0.0388(7) Uani 1 1 d .
C00F C 0.5660(2) 0.1485(3) 0.1533(2) 0.0502(9) Uani 1 1 d .
H00F H 0.506406 0.150324 0.127272 0.060 Uiso 1 1 calc R
C00G C 0.6441(2) 0.5573(3) 0.02021(17) 0.0451(8) Uani 1 1 d .
H00G H 0.594543 0.510940 0.025407 0.054 Uiso 1 1 calc R
C00H C 0.6731(2) 0.4513(3) 0.30442(17) 0.0468(8) Uani 1 1 d .
C00I C 0.6045(2) 0.0422(3) 0.1788(2) 0.0590(10) Uani 1 1 d .
H00I H 0.570349 -0.026976 0.170410 0.071 Uiso 1 1 calc R
C00J C 0.4519(2) 0.8150(3) 0.2380(2) 0.0585(10) Uani 1 1 d .
C00K C 0.5171(2) 0.3961(3) 0.26441(16) 0.0390(7) Uani 1 1 d .
C00L C 0.5630(2) 0.6126(3) 0.25746(16) 0.0434(8) Uani 1 1 d .
H00L H 0.618662 0.660944 0.269370 0.052 Uiso 1 1 calc R
C00M C 0.7427(3) 0.1411(3) 0.2289(2) 0.0583(10) Uani 1 1 d .
H00M H 0.802690 0.138487 0.254036 0.070 Uiso 1 1 calc R
C00N C 0.6870(3) 0.5361(3) -0.0324(2) 0.0569(10) Uani 1 1 d .
H00N H 0.665792 0.476070 -0.063289 0.068 Uiso 1 1 calc R
C00O C 0.4276(2) 0.3774(3) 0.23349(18) 0.0489(8) Uani 1 1 d .
H00O H 0.399188 0.424506 0.197285 0.059 Uiso 1 1 calc R
C00P C 0.6058(2) 0.4797(2) 0.17683(15) 0.0357(7) Uani 1 1 d .
H00P H 0.672172 0.485807 0.179682 0.043 Uiso 1 1 calc R
C00Q C 0.6923(3) 0.0384(3) 0.2163(2) 0.0585(10) Uani 1 1 d .
H00Q H 0.717943 -0.033245 0.233257 0.070 Uiso 1 1 calc R
C00R C 0.7494(3) 0.7153(4) 0.0570(2) 0.0623(11) Uani 1 1 d .
H00R H 0.770642 0.776097 0.087367 0.075 Uiso 1 1 calc R
C00S C 0.4055(3) 0.9224(3) 0.2285(3) 0.0743(14) Uani 1 1 d .
H00S H 0.395794 0.964436 0.265938 0.089 Uiso 1 1 calc R
C00T C 0.7048(2) 0.2473(3) 0.20447(19) 0.0497(8) Uani 1 1 d .
H00T H 0.739247 0.316163 0.213609 0.060 Uiso 1 1 calc R
C00U C 0.5579(2) 0.3259(3) 0.31890(19) 0.0507(9) Uani 1 1 d .
C00V C 0.4308(2) 0.7960(3) 0.1176(2) 0.0590(10) Uani 1 1 d .
H00V H 0.438000 0.753796 0.079454 0.071 Uiso 1 1 calc R
C00W C 0.3793(3) 0.2867(4) 0.2568(2) 0.0648(11) Uani 1 1 d .
H00W H 0.318505 0.272550 0.235620 0.078 Uiso 1 1 calc R
C00X C 0.3742(3) 0.9665(4) 0.1651(4) 0.0819(16) Uani 1 1 d .
H00X H 0.345864 1.040087 0.159562 0.098 Uiso 1 1 calc R
C00Y C 0.7619(3) 0.6036(4) -0.0400(2) 0.0698(12) Uani 1 1 d .
H00Y H 0.791729 0.587965 -0.075149 0.084 Uiso 1 1 calc R
C00Z C 0.7920(3) 0.6944(5) 0.0053(2) 0.0740(12) Uani 1 1 d .
H00Z H 0.841515 0.740912 0.000142 0.089 Uiso 1 1 calc R
C010 C 0.3842(3) 0.9033(4) 0.1095(3) 0.0784(15) Uani 1 1 d .
H010 H 0.359877 0.931957 0.066177 0.094 Uiso 1 1 calc R
C011 C 0.4204(3) 0.2183(4) 0.3106(3) 0.0730(12) Uani 1 1 d .
H011 H 0.387073 0.158278 0.325701 0.088 Uiso 1 1 calc R
C012 C 0.7134(3) 0.3098(5) 0.4003(3) 0.0963(17) Uani 1 1 d .
H01A H 0.775960 0.325975 0.396243 0.116 Uiso 1 1 calc R
H01B H 0.705131 0.224832 0.399815 0.116 Uiso 1 1 calc R
C013 C 0.5119(3) 0.2371(4) 0.3433(2) 0.0725(12) Uani 1 1 d .
H013 H 0.540181 0.191143 0.380052 0.087 Uiso 1 1 calc R
C014 C 0.6980(4) 0.3606(7) 0.4692(3) 0.104(2) Uani 1 1 d .
C015 C 0.7363(5) 0.3026(12) 0.5261(4) 0.208(6) Uani 1 1 d .
H015 H 0.768953 0.233498 0.523000 0.250 Uiso 1 1 calc R
C1 C 0.7286(9) 0.3425(18) 0.5890(6) 0.234(9) Uani 1 1 d .
H1 H 0.758787 0.303621 0.628038 0.280 Uiso 1 1 calc R
C2 C 0.6400(8) 0.4558(8) 0.4739(3) 0.153(3) Uani 1 1 d .
H2 H 0.607607 0.491561 0.434499 0.183 Uiso 1 1 calc R
C3 C 0.6300(9) 0.4979(10) 0.5368(4) 0.192(4) Uani 1 1 d .
H3 H 0.593412 0.563173 0.540281 0.231 Uiso 1 1 calc R
C0AA C 0.6766(10) 0.4392(19) 0.5937(5) 0.226(8) Uani 1 1 d .
H0AA H 0.672167 0.466534 0.636451 0.271 Uiso 1 1 calc R

loop_
_atom_site_aniso_label
_atom_site_aniso_U_11
_atom_site_aniso_U_22
_atom_site_aniso_U_33
_atom_site_aniso_U_23
_atom_site_aniso_U_13
_atom_site_aniso_U_12
S001 0.1074(9) 0.0641(7) 0.0862(9) -0.0277(6) 0.0349(7) 0.0074(6)
O002 0.0643(15) 0.0373(12) 0.0733(17) -0.0127(13) 0.0142(13) -0.0105(12)
O003 0.0671(15) 0.0355(12) 0.0553(15) -0.0033(12) -0.0072(13) -0.0039(11)
O004 0.0776(18) 0.0682(18) 0.0564(15) -0.0075(14) 0.0262(14) 0.0028(14)
O005 0.0446(13) 0.0685(17) 0.0663(17) -0.0076(14) 0.0015(12) -0.0069(13)
N006 0.0454(14) 0.0317(13) 0.0463(16) -0.0058(12) 0.0065(12) 0.0056(11)
C007 0.0394(15) 0.0281(14) 0.0447(17) -0.0001(14) 0.0135(14) -0.0005(13)
C008 0.0430(16) 0.0262(15) 0.0444(19) 0.0022(14) 0.0003(15) -0.0012(12)
C009 0.0433(17) 0.0283(14) 0.0403(18) -0.0028(14) 0.0054(14) -0.0015(13)
N00A 0.0551(17) 0.0583(18) 0.0489(17) 0.0167(16) -0.0038(14) 0.0085(15)
C00B 0.0470(17) 0.0337(16) 0.0442(19) 0.0077(15) 0.0068(15) 0.0001(14)
C00C 0.0410(15) 0.0348(16) 0.0392(17) -0.0016(15) 0.0047(14) -0.0006(13)
C00D 0.0349(15) 0.0278(15) 0.075(2) -0.0054(18) 0.0109(16) -0.0046(13)
C00E 0.0465(17) 0.0289(15) 0.0433(18) -0.0014(15) 0.0147(16) -0.0031(13)
C00F 0.0444(18) 0.0323(16) 0.075(3) -0.0022(18) 0.0145(17) -0.0009(14)
C00G 0.0482(18) 0.0421(18) 0.043(2) 0.0037(16) 0.0056(16) -0.0002(15)
C00H 0.0422(18) 0.052(2) 0.043(2) -0.0050(16) 0.0017(15) 0.0022(15)
C00I 0.051(2) 0.0271(16) 0.100(3) 0.0038(19) 0.019(2) -0.0067(14)
C00J 0.0431(18) 0.0370(18) 0.099(3) -0.016(2) 0.024(2) -0.0033(14)
C00K 0.0427(16) 0.0370(16) 0.0382(17) -0.0005(14) 0.0105(14) -0.0011(13)
C00L 0.0498(18) 0.0370(17) 0.0429(19) -0.0071(15) 0.0086(16) -0.0004(14)
C00M 0.0457(18) 0.0423(19) 0.083(3) 0.005(2) 0.0044(18) 0.0067(16)
C00N 0.068(2) 0.052(2) 0.051(2) 0.0052(18) 0.013(2) 0.0128(18)
C00O 0.0456(18) 0.051(2) 0.051(2) -0.0078(18) 0.0119(16) -0.0015(16)
C00P 0.0382(15) 0.0270(14) 0.0419(17) 0.0007(14) 0.0085(14) 0.0009(12)
C00Q 0.060(2) 0.0345(17) 0.085(3) 0.0115(18) 0.024(2) 0.0080(16)
C00R 0.072(2) 0.058(2) 0.058(2) 0.007(2) 0.013(2) -0.0189(19)
C00S 0.051(2) 0.038(2) 0.141(5) -0.020(3) 0.038(3) -0.0019(17)
C00T 0.0501(19) 0.0311(17) 0.068(2) -0.0017(17) 0.0125(17) -0.0044(15)
C00U 0.053(2) 0.048(2) 0.051(2) 0.0038(17) 0.0116(17) 0.0013(16)
C00V 0.051(2) 0.0385(18) 0.078(3) 0.0052(19) -0.0085(19) -0.0004(15)
C00W 0.052(2) 0.065(3) 0.083(3) -0.016(2) 0.026(2) -0.0159(19)
C00X 0.042(2) 0.036(2) 0.166(5) 0.001(3) 0.020(3) 0.0041(17)
C00Y 0.070(3) 0.080(3) 0.065(3) 0.021(3) 0.029(2) 0.009(2)
C00Z 0.071(3) 0.080(3) 0.076(3) 0.010(3) 0.027(2) -0.020(2)
C010 0.048(2) 0.049(2) 0.125(4) 0.016(3) -0.013(3) -0.0002(18)
C011 0.076(3) 0.049(2) 0.102(4) 0.003(2) 0.038(3) -0.013(2)
C012 0.077(3) 0.107(4) 0.091(4) 0.044(3) -0.013(3) 0.006(3)
C013 0.086(3) 0.060(3) 0.075(3) 0.024(2) 0.023(2) -0.006(2)
C014 0.085(3) 0.153(6) 0.062(3) 0.049(4) -0.014(3) -0.022(4)
C015 0.118(5) 0.392(17) 0.110(6) 0.134(8) 0.013(4) 0.019(7)
C1 0.171(10) 0.44(3) 0.087(7) 0.112(11) 0.022(6) 0.033(12)
C2 0.229(9) 0.159(8) 0.060(4) 0.004(4) 0.007(5) 0.015(7)
C3 0.306(13) 0.189(10) 0.082(6) -0.015(6) 0.041(7) -0.018(10)
C0AA 0.198(12) 0.40(3) 0.073(6) 0.019(10) 0.017(8) -0.097(13)

loop_
_atom_type_symbol
_atom_type_description
_atom_type_scat_dispersion_real
_atom_type_scat_dispersion_imag
_atom_type_scat_source
C C 0.0033 0.0016 'International Tables Vol C Tables 4.2.6.8 and 6.1.1.4'
H H 0.0000 0.0000 'International Tables Vol C Tables 4.2.6.8 and 6.1.1.4'
N N 0.0061 0.0033 'International Tables Vol C Tables 4.2.6.8 and 6.1.1.4'
O O 0.0106 0.0060 'International Tables Vol C Tables 4.2.6.8 and 6.1.1.4'
S S 0.1246 0.1234 'International Tables Vol C Tables 4.2.6.8 and 6.1.1.4'

loop_
_geom_angle_atom_site_label_1
_geom_angle_atom_site_label_2
_geom_angle_atom_site_label_3
_geom_angle
O004 S001 C00J 99.29(16)
C00L O004 S001 111.0(2)
C00D N006 C009 122.9(3)
C00D N006 C00L 118.4(3)
C00L N006 C009 108.2(2)
C00F C007 C00E 118.1(3)
C00T C007 C00E 123.1(3)
C00T C007 C00F 118.8(3)
O002 C008 C009 118.9(3)
O002 C008 C00B 121.0(3)
C00B C008 C009 120.0(3)
N006 C009 C008 112.9(2)
N006 C009 H009 110.1
N006 C009 C00P 104.1(2)
C008 C009 H009 110.1
C008 C009 C00P 109.5(2)
C00P C009 H009 110.1
C00H N00A C00U 111.6(3)
C00H N00A C012 123.3(3)
C00U N00A C012 125.1(4)
C00G C00B C008 122.7(3)
C00R C00B C008 118.9(3)
C00R C00B C00G 118.4(3)
C00H C00C C00L 109.5(3)
C00H C00C C00P 112.7(2)
C00K C00C C00H 103.4(3)
C00K C00C C00L 114.5(3)
C00K C00C C00P 115.7(2)
C00L C00C C00P 101.2(2)
N006 C00D C00J 119.8(3)
C00V C00D N006 121.7(3)
C00V C00D C00J 118.3(3)
O003 C00E C007 121.4(3)
O003 C00E C00P 120.6(3)
C007 C00E C00P 118.0(3)
C007 C00F H00F 120.0
C00I C00F C007 120.0(3)
C00I C00F H00F 120.0
C00B C00G H00G 120.0
C00N C00G C00B 120.0(3)
C00N C00G H00G 120.0
O005 C00H N00A 126.1(3)
O005 C00H C00C 126.6(3)
N00A C00H C00C 107.3(3)
C00F C00I H00I 119.8
C00Q C00I C00F 120.4(3)
C00Q C00I H00I 119.8
C00D C00J S001 122.9(3)
C00S C00J S001 117.5(4)
C00S C00J C00D 119.6(4)
C00O C00K C00C 132.3(3)
C00O C00K C00U 119.6(3)
C00U C00K C00C 108.1(3)
O004 C00L N006 110.6(3)
O004 C00L C00C 110.9(3)
O004 C00L H00L 110.6
N006 C00L C00C 103.3(2)
N006 C00L H00L 110.6
C00C C00L H00L 110.6
C00Q C00M H00M 119.8
C00T C00M H00M 119.8
C00T C00M C00Q 120.4(3)
C00G C00N H00N 119.8
C00G C00N C00Y 120.4(4)
C00Y C00N H00N 119.8
C00K C00O H00O 120.5
C00K C00O C00W 119.1(4)
C00W C00O H00O 120.5
C009 C00P C00C 105.7(2)
C009 C00P H00P 108.5
C00C C00P H00P 108.5
C00E C00P C009 113.7(2)
C00E C00P C00C 111.7(2)
C00E C00P H00P 108.5
C00I C00Q C00M 119.7(3)
C00I C00Q H00Q 120.2
C00M C00Q H00Q 120.2
C00B C00R H00R 119.1
C00Z C00R C00B 121.8(4)
C00Z C00R H00R 119.1
C00J C00S H00S 119.6
C00X C00S C00J 120.8(4)
C00X C00S H00S 119.6
C007 C00T H00T 119.7
C00M C00T C007 120.6(3)
C00M C00T H00T 119.7
C00K C00U N00A 109.6(3)
C013 C00U N00A 127.9(3)
C013 C00U C00K 122.5(3)
C00D C00V H00V 119.6
C00D C00V C010 120.8(4)
C010 C00V H00V 119.6
C00O C00W H00W 119.7
C011 C00W C00O 120.7(4)
C011 C00W H00W 119.7
C00S C00X H00X 119.9
C00S C00X C010 120.2(4)
C010 C00X H00X 119.9
C00N C00Y H00Y 120.3
C00Z C00Y C00N 119.5(4)
C00Z C00Y H00Y 120.3
C00R C00Z C00Y 120.0(4)
C00R C00Z H00Z 120.0
C00Y C00Z H00Z 120.0
C00V C010 H010 120.0
C00X C010 C00V 120.1(5)
C00X C010 H010 120.0
C00W C011 H011 119.5
C00W C011 C013 121.0(4)
C013 C011 H011 119.5
N00A C012 H01A 109.3
N00A C012 H01B 109.3
N00A C012 C014 111.7(5)
H01A C012 H01B 107.9
C014 C012 H01A 109.3
C014 C012 H01B 109.3
C00U C013 C011 117.2(4)
C00U C013 H013 121.4
C011 C013 H013 121.4
C015 C014 C012 117.7(8)
C015 C014 C2 118.4(8)
C2 C014 C012 123.6(5)
C014 C015 H015 119.2
C014 C015 C1 121.7(12)
C1 C015 H015 119.2
C015 C1 H1 120.3
C0AA C1 C015 119.5(11)
C0AA C1 H1 120.3
C014 C2 H2 119.5
C3 C2 C014 120.9(8)
C3 C2 H2 119.5
C2 C3 H3 121.3
C0AA C3 C2 117.5(12)
C0AA C3 H3 121.3
C1 C0AA C3 121.6(13)
C1 C0AA H0AA 119.2
C3 C0AA H0AA 119.2

loop_
_geom_bond_atom_site_label_1
_geom_bond_atom_site_label_2
_geom_bond_distance
S001 O004 1.646(3)
S001 C00J 1.735(5)
O002 C008 1.220(4)
O003 C00E 1.215(4)
O004 C00L 1.425(4)
O005 C00H 1.208(4)
N006 C009 1.447(4)
N006 C00D 1.402(4)
N006 C00L 1.436(4)
C007 C00E 1.483(4)
C007 C00F 1.394(4)
C007 C00T 1.376(4)
C008 C009 1.535(4)
C008 C00B 1.479(5)
C009 H009 0.9800
C009 C00P 1.552(4)
N00A C00H 1.363(5)
N00A C00U 1.409(4)
N00A C012 1.457(5)
C00B C00G 1.398(5)
C00B C00R 1.385(5)
C00C C00H 1.525(5)
C00C C00K 1.501(4)
C00C C00L 1.538(4)
C00C C00P 1.566(4)
C00D C00J 1.402(5)
C00D C00V 1.381(5)
C00E C00P 1.531(4)
C00F H00F 0.9300
C00F C00I 1.384(5)
C00G H00G 0.9300
C00G C00N 1.372(5)
C00I H00I 0.9300
C00I C00Q 1.364(5)
C00J C00S 1.391(5)
C00K C00O 1.363(4)
C00K C00U 1.387(5)
C00L H00L 0.9800
C00M H00M 0.9300
C00M C00Q 1.378(5)
C00M C00T 1.374(5)
C00N H00N 0.9300
C00N C00Y 1.387(6)
C00O H00O 0.9300
C00O C00W 1.391(5)
C00P H00P 0.9800
C00Q H00Q 0.9300
C00R H00R 0.9300
C00R C00Z 1.352(6)
C00S H00S 0.9300
C00S C00X 1.358(7)
C00T H00T 0.9300
C00U C013 1.366(5)
C00V H00V 0.9300
C00V C010 1.391(5)
C00W H00W 0.9300
C00W C011 1.367(6)
C00X H00X 0.9300
C00X C010 1.363(7)
C00Y H00Y 0.9300
C00Y C00Z 1.384(6)
C00Z H00Z 0.9300
C010 H010 0.9300
C011 H011 0.9300
C011 C013 1.397(6)
C012 H01A 0.9700
C012 H01B 0.9700
C012 C014 1.564(9)
C013 H013 0.9300
C014 C015 1.340(8)
C014 C2 1.397(10)
C015 H015 0.9300
C015 C1 1.373(17)
C1 H1 0.9300
C1 C0AA 1.36(2)
C2 H2 0.9300
C2 C3 1.390(11)
C3 H3 0.9300
C3 C0AA 1.379(16)
C0AA H0AA 0.9300
